data_1542037
loop_
_publ_author_name
'Sikka, S.K.'
'Momin, S.N.'
'Rajagopal, H.'
'Chidambaram, R.'

_publ_section_title
;
 Neutron-diffraction Refinement of the Crystal Structure of Barium
 Chlorate Monohydrate Ba (Cl O3)2 H2 O
;
_journal_name_full 'Journal of Chemical Physics'
_journal_page_first 1883
_journal_page_last 1890
_journal_volume 48
_journal_year 1968
_chemical_formula_sum 'Ba Cl2 H2 O7'
_chemical_name_systematic 'Ba (Cl O3)2 (H2 O)'
_space_group_IT_number 15
_symmetry_space_group_name_Hall '-I 2yc'
_symmetry_space_group_name_H-M 'I 1 2/c 1'
_cell_angle_alpha 90
_cell_angle_beta 93.65
_cell_angle_gamma 90
_cell_formula_units_Z 4
_cell_length_a 8.916
_cell_length_b 7.832
_cell_length_c 9.425
_cell_volume 656.814
_citation_journal_id_ASTM JCPSA6
_cod_data_source_file Sikka_JCPSA6_1968_1728.cif
_cod_data_source_block H2Ba1Cl2O7
_cod_original_cell_volume 656.8138
_cod_original_sg_symbol_Hall '-C 2yc (x,y,-x+z)'
_cod_original_formula_sum 'H2 Ba1 Cl2 O7'
_cod_database_code 1542037

loop_
_symmetry_equiv_pos_as_xyz
x,y,z
-x,y,-z+1/2
-x,-y,-z
x,-y,z-1/2
x+1/2,y+1/2,z+1/2
-x+1/2,y+1/2,-z+1
-x+1/2,-y+1/2,-z+1/2
x+1/2,-y+1/2,z

loop_
_atom_site_label
_atom_site_type_symbol
_atom_site_fract_x
_atom_site_fract_y
_atom_site_fract_z
_atom_site_occupancy
_atom_site_U_iso_or_equiv
H1 H+1 0.0692 -0.0197 0.2066 1 0.0
O3 O-2 0.2658 0.2317 0.4016 1 0.0
Ba1 Ba+2 0 0.3963 0.25 1 0.0
O4 O-2 0 0.0476 0.25 1 0.0
O2 O-2 0.2576 0.1119 0.6336 1 0.0
O1 O-2 0.0912 0.3373 0.5584 1 0.0
Cl1 Cl+5 0.2489 0.2742 0.5531 1 0.0
